data_7701268
loop_
_publ_author_name
'Feng, Zhongtao'
'Jiang, Yixiao'
'Ruan, Huapeng'
'Zhao, Yue'
'Tan, Gengwen'
'Zhang, Li'
'Wang, Xinping'

_publ_section_title
;
 A diamidinatogermylene as a Z-type ligand in a nickel(0) complex.
;
_journal_issue 40
_journal_name_full 'Dalton transactions (Cambridge, England : 2003)'
_journal_page_first 14975
_journal_page_last 14978
_journal_paper_doi 10.1039/c9dt03803e
_journal_volume 48
_journal_year 2019
_chemical_formula_sum 'C78 H84 Cl2 Ge2 N4 Ni P2'
_chemical_formula_weight 1414.22
_space_group_crystal_system triclinic
_space_group_IT_number 2
_space_group_name_Hall '-P 1'
_space_group_name_H-M_alt 'P -1'
_symmetry_space_group_name_Hall '-P 1'
_symmetry_space_group_name_H-M 'P -1'
_atom_sites_solution_hydrogens geom
_audit_creation_method SHELXL-2014/7
_audit_update_record
;
2019-07-23 deposited with the CCDC.    2019-09-27 downloaded from the CCDC.
;
_cell_angle_alpha 101.727(4)
_cell_angle_beta 100.858(3)
_cell_angle_gamma 105.974(3)
_cell_formula_units_Z 2
_cell_length_a 12.7731(14)
_cell_length_b 13.8926(17)
_cell_length_c 21.428(3)
_cell_measurement_reflns_used 4603
_cell_measurement_temperature 150(2)
_cell_measurement_theta_max 23.95
_cell_measurement_theta_min 2.28
_cell_volume 3456.7(8)
_computing_structure_refinement 'SHELXL-2014/7 (Sheldrick, 2014)'
_diffrn_ambient_temperature 150(2)
_diffrn_measured_fraction_theta_full 0.994
_diffrn_measured_fraction_theta_max 0.994
_diffrn_measurement_device_type 'Bruker APEX-II CCD'
_diffrn_measurement_method '\f and \w scans'
_diffrn_radiation_type MoK\a
_diffrn_radiation_wavelength 0.71073
_diffrn_reflns_av_R_equivalents 0.0735
_diffrn_reflns_av_unetI/netI 0.1320
_diffrn_reflns_Laue_measured_fraction_full 0.994
_diffrn_reflns_Laue_measured_fraction_max 0.994
_diffrn_reflns_limit_h_max 14
_diffrn_reflns_limit_h_min -15
_diffrn_reflns_limit_k_max 16
_diffrn_reflns_limit_k_min -16
_diffrn_reflns_limit_l_max 24
_diffrn_reflns_limit_l_min -25
_diffrn_reflns_number 24825
_diffrn_reflns_point_group_measured_fraction_full 0.994
_diffrn_reflns_point_group_measured_fraction_max 0.994
_diffrn_reflns_theta_full 24.999
_diffrn_reflns_theta_max 24.999
_diffrn_reflns_theta_min 2.158
_exptl_absorpt_coefficient_mu 1.304
_exptl_absorpt_correction_T_max 0.7456
_exptl_absorpt_correction_T_min 0.6473
_exptl_absorpt_correction_type multi-scan
_exptl_crystal_colour orange
_exptl_crystal_density_diffrn 1.359
_exptl_crystal_description block
_exptl_crystal_F_000 1472
_exptl_crystal_size_max 0.180
_exptl_crystal_size_mid 0.160
_exptl_crystal_size_min 0.120
_refine_diff_density_max 0.534
_refine_diff_density_min -0.672
_refine_diff_density_rms 0.096
_refine_ls_extinction_method none
_refine_ls_goodness_of_fit_ref 1.011
_refine_ls_hydrogen_treatment constr
_refine_ls_matrix_type full
_refine_ls_number_parameters 816
_refine_ls_number_reflns 12118
_refine_ls_number_restraints 0
_refine_ls_restrained_S_all 1.011
_refine_ls_R_factor_all 0.1244
_refine_ls_R_factor_gt 0.0589
_refine_ls_shift/su_max 0.010
_refine_ls_shift/su_mean 0.000
_refine_ls_structure_factor_coef Fsqd
_refine_ls_weighting_details 'w=1/[\s^2^(Fo^2^)+(0.0486P)^2^+0.9775P] where P=(Fo^2^+2Fc^2^)/3'
_refine_ls_weighting_scheme calc
_refine_ls_wR_factor_gt 0.1093
_refine_ls_wR_factor_ref 0.1297
_reflns_Friedel_coverage 0.000
_reflns_number_gt 7212
_reflns_number_total 12118
_reflns_threshold_expression 'I > 2\s(I)'
_cod_data_source_file c9dt03803e2.cif
_cod_data_source_block 2
_cod_depositor_comments 'Adding full bibliography for 7701266--7701268.cif.'
_cod_original_cell_volume 3456.7(7)
_cod_database_code 7701268
_shelx_shelxl_version_number 2014/7
_shelx_space_group_comment
;
The symmetry employed for this shelxl refinement is uniquely defined
by the following loop, which should always be used as a source of
symmetry information in preference to the above space-group names.
They are only intended as comments.
;
_shelx_estimated_absorpt_t_min 0.799
_shelx_estimated_absorpt_t_max 0.859

loop_
_space_group_symop_operation_xyz
'x, y, z'
'-x, -y, -z'

loop_
_atom_site_label
_atom_site_type_symbol
_atom_site_fract_x
_atom_site_fract_y
_atom_site_fract_z
_atom_site_U_iso_or_equiv
_atom_site_adp_type
_atom_site_occupancy
_atom_site_site_symmetry_order
_atom_site_calc_flag
_atom_site_refinement_flags_posn
_atom_site_refinement_flags_adp
Ni1 Ni 0.41143(5) 0.26987(5) 0.19655(3) 0.01892(18) Uani 1 1 d . .
P1 P 0.57312(11) 0.27222(11) 0.17854(7) 0.0205(3) Uani 1 1 d . .
P2 P 0.25150(11) 0.17574(11) 0.12654(7) 0.0183(3) Uani 1 1 d . .
Ge1 Ge 0.43058(5) 0.18994(5) 0.27652(3) 0.02291(16) Uani 1 1 d . .
Ge2 Ge 0.39979(4) 0.42460(5) 0.18759(3) 0.02229(16) Uani 1 1 d . .
N1 N 0.5281(4) 0.2009(4) 0.3664(2) 0.0269(12) Uani 1 1 d . .
N2 N 0.5657(4) 0.1446(4) 0.2754(2) 0.0252(11) Uani 1 1 d . .
N3 N 0.2736(3) 0.3925(3) 0.1077(2) 0.0218(11) Uani 1 1 d . .
N4 N 0.2928(3) 0.5055(3) 0.1976(2) 0.0208(11) Uani 1 1 d . .
Cl1 Cl 0.31034(12) 0.03215(12) 0.26581(8) 0.0414(4) Uani 1 1 d . .
Cl2 Cl 0.52909(12) 0.54633(12) 0.16352(9) 0.0429(4) Uani 1 1 d . .
C1 C 0.6045(4) 0.1688(4) 0.3406(3) 0.0247(14) Uani 1 1 d . .
C2 C 0.7163(5) 0.1653(5) 0.3805(3) 0.0305(15) Uani 1 1 d . .
C3 C 0.7968(4) 0.1484(5) 0.3367(3) 0.0387(17) Uani 1 1 d . .
H3A H 0.8720 0.1614 0.3648 0.058 Uiso 1 1 calc R U
H3B H 0.8015 0.1965 0.3089 0.058 Uiso 1 1 calc R U
H3C H 0.7678 0.0767 0.3087 0.058 Uiso 1 1 calc R U
C4 C 0.6927(5) 0.0785(5) 0.4139(3) 0.0441(18) Uani 1 1 d . .
H4A H 0.6545 0.0957 0.4481 0.066 Uiso 1 1 calc R U
H4B H 0.7639 0.0699 0.4341 0.066 Uiso 1 1 calc R U
H4C H 0.6443 0.0136 0.3811 0.066 Uiso 1 1 calc R U
C5 C 0.7776(5) 0.2717(5) 0.4317(3) 0.0443(18) Uani 1 1 d . .
H5A H 0.7297 0.2858 0.4608 0.067 Uiso 1 1 calc R U
H5B H 0.7934 0.3262 0.4088 0.067 Uiso 1 1 calc R U
H5C H 0.8487 0.2706 0.4580 0.067 Uiso 1 1 calc R U
C6 C 0.5203(4) 0.2337(5) 0.4315(3) 0.0286(15) Uani 1 1 d . .
C7 C 0.4699(4) 0.1623(5) 0.4630(3) 0.0342(16) Uani 1 1 d . .
C8 C 0.4562(5) 0.2007(6) 0.5256(3) 0.0446(19) Uani 1 1 d . .
H8 H 0.4245 0.1521 0.5480 0.054 Uiso 1 1 calc R U
C9 C 0.4861(5) 0.3037(6) 0.5561(3) 0.0418(18) Uani 1 1 d . .
C10 C 0.5325(5) 0.3719(5) 0.5229(3) 0.0368(16) Uani 1 1 d . .
H10 H 0.5543 0.4443 0.5433 0.044 Uiso 1 1 calc R U
C11 C 0.5495(5) 0.3406(5) 0.4610(3) 0.0325(15) Uani 1 1 d . .
C12 C 0.5952(5) 0.4200(5) 0.4260(3) 0.0402(17) Uani 1 1 d . .
H12A H 0.6169 0.4900 0.4557 0.060 Uiso 1 1 calc R U
H12B H 0.5372 0.4128 0.3867 0.060 Uiso 1 1 calc R U
H12C H 0.6614 0.4089 0.4130 0.060 Uiso 1 1 calc R U
C13 C 0.4237(5) 0.0474(5) 0.4308(3) 0.0469(19) Uani 1 1 d . .
H13A H 0.3420 0.0269 0.4126 0.070 Uiso 1 1 calc R U
H13B H 0.4396 0.0100 0.4637 0.070 Uiso 1 1 calc R U
H13C H 0.4593 0.0303 0.3952 0.070 Uiso 1 1 calc R U
C14 C 0.4633(5) 0.3399(7) 0.6217(3) 0.063(2) Uani 1 1 d . .
H14A H 0.3845 0.3378 0.6149 0.095 Uiso 1 1 calc R U
H14B H 0.5131 0.4113 0.6437 0.095 Uiso 1 1 calc R U
H14C H 0.4773 0.2943 0.6494 0.095 Uiso 1 1 calc R U
C15 C 0.5938(4) 0.0963(4) 0.2189(3) 0.0228(13) Uani 1 1 d . .
C16 C 0.5979(4) -0.0047(4) 0.2089(3) 0.0292(15) Uani 1 1 d . .
H16 H 0.5890 -0.0397 0.2423 0.035 Uiso 1 1 calc R U
C17 C 0.6150(4) -0.0542(5) 0.1510(3) 0.0308(15) Uani 1 1 d . .
H17 H 0.6196 -0.1224 0.1449 0.037 Uiso 1 1 calc R U
C18 C 0.6253(4) -0.0042(4) 0.1017(3) 0.0282(14) Uani 1 1 d . .
H18 H 0.6374 -0.0380 0.0618 0.034 Uiso 1 1 calc R U
C19 C 0.6179(4) 0.0950(4) 0.1105(3) 0.0230(13) Uani 1 1 d . .
H19 H 0.6238 0.1280 0.0760 0.028 Uiso 1 1 calc R U
C20 C 0.6021(4) 0.1476(4) 0.1690(3) 0.0210(13) Uani 1 1 d . .
C21 C 0.6008(4) 0.3101(4) 0.1044(3) 0.0215(13) Uani 1 1 d . .
C22 C 0.7044(4) 0.3726(5) 0.1022(3) 0.0320(15) Uani 1 1 d . .
H22 H 0.7668 0.3951 0.1399 0.038 Uiso 1 1 calc R U
C23 C 0.7184(5) 0.4029(5) 0.0453(3) 0.0342(16) Uani 1 1 d . .
H23 H 0.7899 0.4460 0.0444 0.041 Uiso 1 1 calc R U
C24 C 0.6277(5) 0.3703(5) -0.0102(3) 0.0333(15) Uani 1 1 d . .
H24 H 0.6370 0.3908 -0.0490 0.040 Uiso 1 1 calc R U
C25 C 0.5259(5) 0.3090(5) -0.0085(3) 0.0322(15) Uani 1 1 d . .
H25 H 0.4636 0.2872 -0.0462 0.039 Uiso 1 1 calc R U
C26 C 0.5118(5) 0.2777(4) 0.0483(3) 0.0305(15) Uani 1 1 d . .
H26 H 0.4402 0.2337 0.0484 0.037 Uiso 1 1 calc R U
C27 C 0.6998(4) 0.3601(4) 0.2432(3) 0.0226(13) Uani 1 1 d . .
C28 C 0.8060(4) 0.3464(5) 0.2473(3) 0.0277(14) Uani 1 1 d . .
H28 H 0.8130 0.2893 0.2174 0.033 Uiso 1 1 calc R U
C29 C 0.8995(5) 0.4158(5) 0.2945(3) 0.0312(15) Uani 1 1 d . .
H29 H 0.9705 0.4052 0.2977 0.037 Uiso 1 1 calc R U
C30 C 0.8912(5) 0.4999(5) 0.3370(3) 0.0391(17) Uani 1 1 d . .
H30 H 0.9564 0.5479 0.3690 0.047 Uiso 1 1 calc R U
C31 C 0.7881(5) 0.5147(5) 0.3332(3) 0.0331(15) Uani 1 1 d . .
H31 H 0.7819 0.5725 0.3629 0.040 Uiso 1 1 calc R U
C32 C 0.6940(4) 0.4454(5) 0.2862(3) 0.0294(15) Uani 1 1 d . .
H32 H 0.6235 0.4570 0.2834 0.035 Uiso 1 1 calc R U
C33 C 0.2216(4) 0.4521(4) 0.1379(3) 0.0205(13) Uani 1 1 d . .
C34 C 0.1035(4) 0.4564(4) 0.1134(3) 0.0234(14) Uani 1 1 d . .
C35 C 0.0351(4) 0.4302(5) 0.1626(3) 0.0344(16) Uani 1 1 d . .
H35A H 0.0309 0.3605 0.1670 0.052 Uiso 1 1 calc R U
H35B H -0.0412 0.4323 0.1468 0.052 Uiso 1 1 calc R U
H35C H 0.0718 0.4811 0.2057 0.052 Uiso 1 1 calc R U
C36 C 0.1102(5) 0.5673(4) 0.1082(3) 0.0338(16) Uani 1 1 d . .
H36A H 0.1368 0.6156 0.1525 0.051 Uiso 1 1 calc R U
H36B H 0.0353 0.5673 0.0868 0.051 Uiso 1 1 calc R U
H36C H 0.1628 0.5893 0.0819 0.051 Uiso 1 1 calc R U
C37 C 0.0402(5) 0.3804(5) 0.0462(3) 0.0371(16) Uani 1 1 d . .
H37A H 0.0775 0.4010 0.0128 0.056 Uiso 1 1 calc R U
H37B H -0.0376 0.3811 0.0351 0.056 Uiso 1 1 calc R U
H37C H 0.0398 0.3102 0.0476 0.056 Uiso 1 1 calc R U
C38 C 0.2793(4) 0.5808(4) 0.2500(3) 0.0204(13) Uani 1 1 d . .
C39 C 0.2416(4) 0.5486(4) 0.3017(3) 0.0241(14) Uani 1 1 d . .
C40 C 0.2214(5) 0.6209(5) 0.3490(3) 0.0309(15) Uani 1 1 d . .
H40 H 0.1939 0.5995 0.3839 0.037 Uiso 1 1 calc R U
C41 C 0.2397(5) 0.7224(5) 0.3470(3) 0.0403(17) Uani 1 1 d . .
C42 C 0.2876(5) 0.7546(5) 0.2986(3) 0.0320(15) Uani 1 1 d . .
H42 H 0.3058 0.8257 0.2986 0.038 Uiso 1 1 calc R U
C43 C 0.3094(4) 0.6860(5) 0.2503(3) 0.0269(14) Uani 1 1 d . .
C44 C 0.3684(5) 0.7268(5) 0.2016(3) 0.0363(16) Uani 1 1 d . .
H44A H 0.3588 0.6688 0.1638 0.054 Uiso 1 1 calc R U
H44B H 0.4489 0.7614 0.2230 0.054 Uiso 1 1 calc R U
H44C H 0.3358 0.7766 0.1862 0.054 Uiso 1 1 calc R U
C45 C 0.2245(5) 0.4388(5) 0.3063(3) 0.0374(16) Uani 1 1 d . .
H45A H 0.1774 0.3899 0.2642 0.056 Uiso 1 1 calc R U
H45B H 0.1873 0.4272 0.3415 0.056 Uiso 1 1 calc R U
H45C H 0.2978 0.4280 0.3164 0.056 Uiso 1 1 calc R U
C46 C 0.2085(6) 0.7961(5) 0.3962(3) 0.059(2) Uani 1 1 d . .
H46A H 0.1496 0.7563 0.4133 0.089 Uiso 1 1 calc R U
H46B H 0.1803 0.8431 0.3747 0.089 Uiso 1 1 calc R U
H46C H 0.2751 0.8367 0.4328 0.089 Uiso 1 1 calc R U
C47 C 0.2426(4) 0.3153(4) 0.0477(3) 0.0223(13) Uani 1 1 d . .
C48 C 0.2412(5) 0.3423(5) -0.0120(3) 0.0341(16) Uani 1 1 d . .
H48 H 0.2595 0.4136 -0.0115 0.041 Uiso 1 1 calc R U
C49 C 0.2142(5) 0.2690(5) -0.0708(3) 0.0332(15) Uani 1 1 d . .
H49 H 0.2134 0.2890 -0.1107 0.040 Uiso 1 1 calc R U
C50 C 0.1879(4) 0.1647(5) -0.0716(3) 0.0319(15) Uani 1 1 d . .
H50 H 0.1652 0.1127 -0.1123 0.038 Uiso 1 1 calc R U
C51 C 0.1948(4) 0.1370(4) -0.0133(3) 0.0241(14) Uani 1 1 d . .
H51 H 0.1794 0.0656 -0.0146 0.029 Uiso 1 1 calc R U
C52 C 0.2237(4) 0.2103(4) 0.0478(3) 0.0196(13) Uani 1 1 d . .
C53 C 0.1191(4) 0.1693(4) 0.1492(3) 0.0180(12) Uani 1 1 d . .
C54 C 0.0169(4) 0.1440(4) 0.1021(3) 0.0243(13) Uani 1 1 d . .
H54 H 0.0168 0.1364 0.0570 0.029 Uiso 1 1 calc R U
C55 C -0.0843(4) 0.1298(4) 0.1193(3) 0.0260(14) Uani 1 1 d . .
H55 H -0.1523 0.1160 0.0868 0.031 Uiso 1 1 calc R U
C56 C -0.0849(4) 0.1358(4) 0.1839(3) 0.0272(14) Uani 1 1 d . .
H56 H -0.1546 0.1223 0.1956 0.033 Uiso 1 1 calc R U
C57 C 0.0144(4) 0.1614(4) 0.2323(3) 0.0283(15) Uani 1 1 d . .
H57 H 0.0133 0.1671 0.2771 0.034 Uiso 1 1 calc R U
C58 C 0.1159(4) 0.1785(4) 0.2146(3) 0.0239(14) Uani 1 1 d . .
H58 H 0.1843 0.1970 0.2477 0.029 Uiso 1 1 calc R U
C59 C 0.2316(4) 0.0362(4) 0.0982(3) 0.0194(13) Uani 1 1 d . .
C60 C 0.3210(4) 0.0083(4) 0.0796(3) 0.0255(14) Uani 1 1 d . .
H60 H 0.3875 0.0610 0.0806 0.031 Uiso 1 1 calc R U
C61 C 0.3138(5) -0.0947(4) 0.0600(3) 0.0278(14) Uani 1 1 d . .
H61 H 0.3747 -0.1126 0.0472 0.033 Uiso 1 1 calc R U
C62 C 0.2174(5) -0.1723(5) 0.0590(3) 0.0313(15) Uani 1 1 d . .
H62 H 0.2121 -0.2433 0.0455 0.038 Uiso 1 1 calc R U
C63 C 0.1298(5) -0.1458(4) 0.0776(3) 0.0306(15) Uani 1 1 d . .
H63 H 0.0641 -0.1989 0.0772 0.037 Uiso 1 1 calc R U
C64 C 0.1359(4) -0.0426(4) 0.0968(3) 0.0260(14) Uani 1 1 d . .
H64 H 0.0743 -0.0256 0.1092 0.031 Uiso 1 1 calc R U
C71 C 0.8363(6) 0.8002(7) 0.2666(4) 0.063(2) Uani 1 1 d . .
C72 C 0.9152(7) 0.8953(7) 0.2662(5) 0.094(3) Uani 1 1 d . .
H72 H 0.9011 0.9591 0.2792 0.112 Uiso 1 1 calc R U
C73 C 1.0105(7) 0.8942(8) 0.2471(5) 0.087(3) Uani 1 1 d . .
H73 H 1.0620 0.9573 0.2457 0.105 Uiso 1 1 calc R U
C74 C 1.0329(8) 0.8039(9) 0.2302(4) 0.087(3) Uani 1 1 d . .
H74 H 1.1008 0.8056 0.2177 0.104 Uiso 1 1 calc R U
C75 C 0.9594(8) 0.7080(8) 0.2303(5) 0.091(3) Uani 1 1 d . .
H75 H 0.9742 0.6443 0.2184 0.109 Uiso 1 1 calc R U
C76 C 0.8645(8) 0.7146(7) 0.2491(4) 0.073(3) Uani 1 1 d . .
H76 H 0.8128 0.6512 0.2499 0.088 Uiso 1 1 calc R U
C77 C 0.7374(8) 0.8038(8) 0.2867(5) 0.105(3) Uani 1 1 d . .
H77A H 0.6867 0.7328 0.2790 0.157 Uiso 1 1 calc R U
H77B H 0.6992 0.8411 0.2612 0.157 Uiso 1 1 calc R U
H77C H 0.7579 0.8398 0.3338 0.157 Uiso 1 1 calc R U
C81 C 0.1210(8) 0.2945(9) 0.4724(6) 0.090(3) Uani 1 1 d . .
C82 C 0.0839(8) 0.2443(10) 0.5157(5) 0.105(4) Uani 1 1 d . .
H82 H 0.0511 0.2772 0.5464 0.126 Uiso 1 1 calc R U
C83 C 0.0910(10) 0.1486(12) 0.5178(8) 0.153(6) Uani 1 1 d . .
H83A H 0.0684 0.1151 0.5498 0.183 Uiso 1 1 calc R U
C84 C 0.1378(10) 0.1015(11) 0.4649(8) 0.130(5) Uani 1 1 d . .
H84A H 0.1432 0.0339 0.4615 0.156 Uiso 1 1 calc R U
C85 C 0.1740(10) 0.1567(13) 0.4199(7) 0.137(5) Uani 1 1 d . .
H85 H 0.1998 0.1234 0.3856 0.164 Uiso 1 1 calc R U
C86 C 0.1734(10) 0.2526(11) 0.4239(6) 0.121(4) Uani 1 1 d . .
H86 H 0.2054 0.2917 0.3966 0.145 Uiso 1 1 calc R U
C87 C 0.1060(9) 0.4007(11) 0.4698(6) 0.151(5) Uani 1 1 d . .
H87A H 0.0647 0.4201 0.5018 0.226 Uiso 1 1 calc R U
H87B H 0.0636 0.3953 0.4254 0.226 Uiso 1 1 calc R U
H87C H 0.1802 0.4539 0.4807 0.226 Uiso 1 1 calc R U

loop_
_atom_site_aniso_label
_atom_site_aniso_U_11
_atom_site_aniso_U_22
_atom_site_aniso_U_33
_atom_site_aniso_U_23
_atom_site_aniso_U_13
_atom_site_aniso_U_12
Ni1 0.0121(4) 0.0189(4) 0.0257(4) 0.0079(4) 0.0031(3) 0.0048(3)
P1 0.0127(7) 0.0213(9) 0.0274(9) 0.0085(7) 0.0043(6) 0.0045(6)
P2 0.0130(7) 0.0190(9) 0.0237(9) 0.0069(7) 0.0041(6) 0.0058(6)
Ge1 0.0167(3) 0.0269(4) 0.0268(4) 0.0112(3) 0.0041(3) 0.0080(3)
Ge2 0.0162(3) 0.0193(4) 0.0298(4) 0.0069(3) 0.0019(3) 0.0058(3)
N1 0.021(3) 0.035(3) 0.028(3) 0.014(3) 0.004(2) 0.012(2)
N2 0.024(3) 0.026(3) 0.027(3) 0.012(2) 0.001(2) 0.011(2)
N3 0.023(3) 0.020(3) 0.024(3) 0.007(2) 0.003(2) 0.012(2)
N4 0.018(2) 0.017(3) 0.026(3) 0.004(2) 0.003(2) 0.007(2)
Cl1 0.0338(9) 0.0360(10) 0.0459(11) 0.0222(9) -0.0026(7) -0.0015(7)
Cl2 0.0266(8) 0.0315(10) 0.0763(13) 0.0249(9) 0.0182(8) 0.0073(7)
C1 0.018(3) 0.022(4) 0.036(4) 0.014(3) 0.005(3) 0.005(3)
C2 0.027(3) 0.037(4) 0.030(4) 0.011(3) 0.006(3) 0.013(3)
C3 0.018(3) 0.060(5) 0.044(4) 0.025(4) 0.008(3) 0.015(3)
C4 0.042(4) 0.057(5) 0.045(4) 0.028(4) 0.006(3) 0.029(4)
C5 0.025(4) 0.061(5) 0.047(5) 0.010(4) 0.002(3) 0.021(3)
C6 0.021(3) 0.046(5) 0.028(4) 0.021(3) 0.008(3) 0.015(3)
C7 0.015(3) 0.053(5) 0.039(4) 0.024(4) 0.004(3) 0.011(3)
C8 0.026(4) 0.074(6) 0.037(5) 0.029(4) 0.008(3) 0.012(4)
C9 0.024(3) 0.080(6) 0.024(4) 0.014(4) 0.008(3) 0.020(4)
C10 0.027(3) 0.055(5) 0.029(4) 0.009(4) 0.006(3) 0.017(3)
C11 0.027(3) 0.043(5) 0.035(4) 0.017(4) 0.008(3) 0.018(3)
C12 0.049(4) 0.031(4) 0.040(4) 0.004(3) 0.015(3) 0.015(3)
C13 0.040(4) 0.051(5) 0.047(5) 0.032(4) 0.001(3) 0.004(3)
C14 0.041(4) 0.124(8) 0.040(5) 0.028(5) 0.016(4) 0.043(5)
C15 0.016(3) 0.026(4) 0.026(4) 0.006(3) 0.004(3) 0.007(3)
C16 0.018(3) 0.029(4) 0.046(4) 0.017(3) 0.005(3) 0.012(3)
C17 0.029(3) 0.026(4) 0.040(4) 0.009(3) 0.010(3) 0.013(3)
C18 0.021(3) 0.031(4) 0.033(4) 0.001(3) 0.011(3) 0.012(3)
C19 0.010(3) 0.028(4) 0.029(4) 0.006(3) 0.005(2) 0.006(3)
C20 0.011(3) 0.020(3) 0.033(4) 0.010(3) 0.003(2) 0.005(2)
C21 0.012(3) 0.029(4) 0.031(4) 0.015(3) 0.005(2) 0.012(2)
C22 0.018(3) 0.045(4) 0.035(4) 0.020(3) 0.003(3) 0.010(3)
C23 0.025(3) 0.044(4) 0.048(4) 0.029(4) 0.018(3) 0.016(3)
C24 0.037(4) 0.040(4) 0.036(4) 0.021(3) 0.017(3) 0.019(3)
C25 0.036(4) 0.048(4) 0.016(3) 0.013(3) 0.004(3) 0.018(3)
C26 0.025(3) 0.027(4) 0.033(4) 0.004(3) 0.007(3) 0.001(3)
C27 0.017(3) 0.021(3) 0.030(4) 0.009(3) 0.005(2) 0.004(2)
C28 0.019(3) 0.031(4) 0.036(4) 0.015(3) 0.005(3) 0.009(3)
C29 0.020(3) 0.040(4) 0.035(4) 0.013(3) 0.007(3) 0.011(3)
C30 0.023(3) 0.047(5) 0.042(4) 0.015(4) 0.004(3) 0.004(3)
C31 0.031(4) 0.032(4) 0.032(4) 0.006(3) 0.008(3) 0.006(3)
C32 0.017(3) 0.030(4) 0.039(4) 0.009(3) 0.007(3) 0.004(3)
C33 0.023(3) 0.014(3) 0.025(3) 0.014(3) 0.005(3) 0.001(2)
C34 0.018(3) 0.020(3) 0.032(4) 0.010(3) 0.003(3) 0.008(3)
C35 0.017(3) 0.040(4) 0.047(4) 0.015(3) 0.011(3) 0.008(3)
C36 0.027(3) 0.037(4) 0.039(4) 0.013(3) 0.000(3) 0.016(3)
C37 0.030(4) 0.038(4) 0.037(4) 0.001(3) -0.005(3) 0.015(3)
C38 0.013(3) 0.020(3) 0.020(3) 0.001(3) -0.006(2) 0.004(2)
C39 0.018(3) 0.029(4) 0.020(3) 0.009(3) -0.003(2) 0.003(3)
C40 0.033(3) 0.037(4) 0.023(4) 0.011(3) 0.006(3) 0.010(3)
C41 0.048(4) 0.045(5) 0.024(4) 0.001(4) 0.003(3) 0.020(4)
C42 0.036(4) 0.020(4) 0.034(4) 0.002(3) 0.005(3) 0.007(3)
C43 0.020(3) 0.027(4) 0.032(4) 0.012(3) 0.001(3) 0.007(3)
C44 0.037(4) 0.027(4) 0.043(4) 0.010(3) 0.006(3) 0.010(3)
C45 0.042(4) 0.033(4) 0.042(4) 0.019(3) 0.012(3) 0.012(3)
C46 0.086(6) 0.044(5) 0.049(5) 0.000(4) 0.035(4) 0.022(4)
C47 0.016(3) 0.027(4) 0.027(4) 0.009(3) 0.005(2) 0.010(3)
C48 0.034(4) 0.037(4) 0.037(4) 0.020(4) 0.009(3) 0.014(3)
C49 0.041(4) 0.040(4) 0.019(4) 0.011(3) 0.006(3) 0.013(3)
C50 0.027(3) 0.039(4) 0.028(4) 0.005(3) 0.003(3) 0.012(3)
C51 0.018(3) 0.024(4) 0.031(4) 0.009(3) 0.003(3) 0.008(3)
C52 0.010(3) 0.027(4) 0.022(3) 0.010(3) 0.002(2) 0.005(2)
C53 0.014(3) 0.013(3) 0.026(3) 0.005(3) 0.006(2) 0.003(2)
C54 0.021(3) 0.024(4) 0.026(4) 0.005(3) 0.005(3) 0.008(3)
C55 0.014(3) 0.026(4) 0.041(4) 0.012(3) 0.007(3) 0.009(3)
C56 0.017(3) 0.020(4) 0.046(4) 0.006(3) 0.014(3) 0.007(3)
C57 0.021(3) 0.036(4) 0.036(4) 0.018(3) 0.016(3) 0.010(3)
C58 0.014(3) 0.024(4) 0.031(4) 0.009(3) 0.003(3) 0.002(2)
C59 0.021(3) 0.020(3) 0.017(3) 0.006(3) 0.003(2) 0.007(2)
C60 0.018(3) 0.023(4) 0.034(4) 0.010(3) 0.002(3) 0.005(3)
C61 0.026(3) 0.026(4) 0.028(4) -0.001(3) 0.005(3) 0.012(3)
C62 0.035(4) 0.021(4) 0.033(4) 0.005(3) -0.002(3) 0.011(3)
C63 0.026(3) 0.021(4) 0.039(4) 0.009(3) 0.002(3) 0.001(3)
C64 0.022(3) 0.024(4) 0.032(4) 0.010(3) 0.007(3) 0.005(3)
C71 0.041(5) 0.093(7) 0.073(6) 0.045(6) 0.021(4) 0.030(5)
C72 0.053(6) 0.070(7) 0.169(11) 0.066(7) 0.027(6) 0.014(5)
C73 0.035(5) 0.084(8) 0.153(10) 0.056(7) 0.016(5) 0.021(5)
C74 0.069(6) 0.113(9) 0.084(7) 0.061(7) 0.006(5) 0.024(6)
C75 0.100(8) 0.111(9) 0.100(8) 0.059(7) 0.036(7) 0.064(7)
C76 0.103(8) 0.062(6) 0.064(6) 0.031(5) 0.012(5) 0.038(6)
C77 0.104(8) 0.127(10) 0.117(9) 0.056(8) 0.056(7) 0.055(7)
C81 0.062(6) 0.081(8) 0.095(9) 0.005(8) -0.011(6) 0.009(6)
C82 0.076(7) 0.100(10) 0.087(8) 0.026(8) -0.015(6) -0.030(7)
C83 0.092(10) 0.120(13) 0.231(19) 0.082(13) 0.011(10) 0.007(9)
C84 0.098(9) 0.122(12) 0.197(16) 0.065(11) 0.054(10) 0.054(8)
C85 0.102(10) 0.156(14) 0.170(14) 0.062(12) -0.001(9) 0.080(10)
C86 0.115(10) 0.148(13) 0.117(11) 0.056(10) 0.023(8) 0.062(10)
C87 0.115(10) 0.190(16) 0.116(11) 0.033(11) 0.020(8) 0.012(10)

loop_
_atom_type_symbol
_atom_type_description
_atom_type_scat_dispersion_real
_atom_type_scat_dispersion_imag
_atom_type_scat_source
C C 0.0033 0.0016 'International Tables Vol C Tables 4.2.6.8 and 6.1.1.4'
H H 0.0000 0.0000 'International Tables Vol C Tables 4.2.6.8 and 6.1.1.4'
N N 0.0061 0.0033 'International Tables Vol C Tables 4.2.6.8 and 6.1.1.4'
P P 0.1023 0.0942 'International Tables Vol C Tables 4.2.6.8 and 6.1.1.4'
Cl Cl 0.1484 0.1585 'International Tables Vol C Tables 4.2.6.8 and 6.1.1.4'
Ni Ni 0.3393 1.1124 'International Tables Vol C Tables 4.2.6.8 and 6.1.1.4'
Ge Ge 0.1547 1.8001 'International Tables Vol C Tables 4.2.6.8 and 6.1.1.4'

loop_
_geom_angle_atom_site_label_1
_geom_angle_atom_site_label_2
_geom_angle_atom_site_label_3
_geom_angle
P1 Ni1 P2 123.30(6)
P1 Ni1 Ge1 93.68(5)
P2 Ni1 Ge1 105.65(5)
P1 Ni1 Ge2 103.72(5)
P2 Ni1 Ge2 96.81(5)
Ge1 Ni1 Ge2 137.31(4)
C21 P1 C27 101.9(2)
C21 P1 C20 102.8(2)
C27 P1 C20 101.0(2)
C21 P1 Ni1 116.19(16)
C27 P1 Ni1 116.83(18)
C20 P1 Ni1 115.78(16)
C53 P2 C59 100.1(2)
C53 P2 C52 100.8(2)
C59 P2 C52 101.9(2)
C53 P2 Ni1 120.19(18)
C59 P2 Ni1 115.61(16)
C52 P2 Ni1 115.42(17)
N2 Ge1 N1 64.12(18)
N2 Ge1 Ni1 107.02(13)
N1 Ge1 Ni1 144.24(13)
N2 Ge1 Cl1 95.94(14)
N1 Ge1 Cl1 94.98(14)
Ni1 Ge1 Cl1 120.74(5)
N3 Ge2 N4 64.89(17)
N3 Ge2 Cl2 98.53(13)
N4 Ge2 Cl2 96.37(13)
N3 Ge2 Ni1 105.18(13)
N4 Ge2 Ni1 137.93(12)
Cl2 Ge2 Ni1 125.68(5)
N3 Ge2 C33 32.42(17)
N4 Ge2 C33 32.76(17)
Cl2 Ge2 C33 102.05(12)
Ni1 Ge2 C33 123.74(12)
C1 N1 C6 133.4(4)
C1 N1 Ge1 93.3(3)
C6 N1 Ge1 133.2(3)
C1 N2 C15 137.5(5)
C1 N2 Ge1 95.7(3)
C15 N2 Ge1 126.7(3)
C33 N3 C47 134.5(4)
C33 N3 Ge2 94.5(3)
C47 N3 Ge2 129.5(3)
C33 N4 C38 129.5(4)
C33 N4 Ge2 93.6(3)
C38 N4 Ge2 136.3(3)
N2 C1 N1 106.7(4)
N2 C1 C2 128.0(5)
N1 C1 C2 125.3(5)
C4 C2 C1 109.7(5)
C4 C2 C5 111.2(5)
C1 C2 C5 108.3(5)
C4 C2 C3 109.1(5)
C1 C2 C3 112.1(5)
C5 C2 C3 106.5(5)
C2 C3 H3A 109.5
C2 C3 H3B 109.5
H3A C3 H3B 109.5
C2 C3 H3C 109.5
H3A C3 H3C 109.5
H3B C3 H3C 109.5
C2 C4 H4A 109.5
C2 C4 H4B 109.5
H4A C4 H4B 109.5
C2 C4 H4C 109.5
H4A C4 H4C 109.5
H4B C4 H4C 109.5
C2 C5 H5A 109.5
C2 C5 H5B 109.5
H5A C5 H5B 109.5
C2 C5 H5C 109.5
H5A C5 H5C 109.5
H5B C5 H5C 109.5
C7 C6 C11 119.6(6)
C7 C6 N1 120.9(6)
C11 C6 N1 118.8(5)
C6 C7 C8 118.1(6)
C6 C7 C13 122.6(6)
C8 C7 C13 119.2(6)
C9 C8 C7 123.4(6)
C9 C8 H8 118.3
C7 C8 H8 118.3
C8 C9 C10 116.9(6)
C8 C9 C14 120.9(7)
C10 C9 C14 122.2(7)
C9 C10 C11 123.4(6)
C9 C10 H10 118.3
C11 C10 H10 118.3
C10 C11 C6 118.4(6)
C10 C11 C12 120.4(6)
C6 C11 C12 121.2(5)
C11 C12 H12A 109.5
C11 C12 H12B 109.5
H12A C12 H12B 109.5
C11 C12 H12C 109.5
H12A C12 H12C 109.5
H12B C12 H12C 109.5
C7 C13 H13A 109.5
C7 C13 H13B 109.5
H13A C13 H13B 109.5
C7 C13 H13C 109.5
H13A C13 H13C 109.5
H13B C13 H13C 109.5
C9 C14 H14A 109.5
C9 C14 H14B 109.5
H14A C14 H14B 109.5
C9 C14 H14C 109.5
H14A C14 H14C 109.5
H14B C14 H14C 109.5
C16 C15 C20 120.5(5)
C16 C15 N2 121.1(5)
C20 C15 N2 117.8(5)
C17 C16 C15 120.5(5)
C17 C16 H16 119.7
C15 C16 H16 119.7
C16 C17 C18 119.8(5)
C16 C17 H17 120.1
C18 C17 H17 120.1
C19 C18 C17 120.0(5)
C19 C18 H18 120.0
C17 C18 H18 120.0
C18 C19 C20 121.5(5)
C18 C19 H19 119.3
C20 C19 H19 119.3
C19 C20 C15 117.7(5)
C19 C20 P1 122.6(4)
C15 C20 P1 119.2(4)
C22 C21 C26 118.1(5)
C22 C21 P1 123.7(4)
C26 C21 P1 118.2(4)
C21 C22 C23 120.8(5)
C21 C22 H22 119.6
C23 C22 H22 119.6
C24 C23 C22 120.0(5)
C24 C23 H23 120.0
C22 C23 H23 120.0
C25 C24 C23 119.6(5)
C25 C24 H24 120.2
C23 C24 H24 120.2
C24 C25 C26 120.5(5)
C24 C25 H25 119.7
C26 C25 H25 119.7
C21 C26 C25 120.9(5)
C21 C26 H26 119.6
C25 C26 H26 119.6
C32 C27 C28 118.1(5)
C32 C27 P1 120.2(4)
C28 C27 P1 121.6(4)
C29 C28 C27 120.0(6)
C29 C28 H28 120.0
C27 C28 H28 120.0
C30 C29 C28 120.6(5)
C30 C29 H29 119.7
C28 C29 H29 119.7
C29 C30 C31 119.9(6)
C29 C30 H30 120.1
C31 C30 H30 120.1
C30 C31 C32 119.8(6)
C30 C31 H31 120.1
C32 C31 H31 120.1
C27 C32 C31 121.5(5)
C27 C32 H32 119.3
C31 C32 H32 119.3
N3 C33 N4 106.2(4)
N3 C33 C34 128.4(5)
N4 C33 C34 125.3(5)
N3 C33 Ge2 53.1(3)
N4 C33 Ge2 53.7(2)
C34 C33 Ge2 170.5(3)
C37 C34 C33 112.9(4)
C37 C34 C35 108.0(5)
C33 C34 C35 109.3(4)
C37 C34 C36 108.1(5)
C33 C34 C36 109.9(4)
C35 C34 C36 108.4(5)
C34 C35 H35A 109.5
C34 C35 H35B 109.5
H35A C35 H35B 109.5
C34 C35 H35C 109.5
H35A C35 H35C 109.5
H35B C35 H35C 109.5
C34 C36 H36A 109.5
C34 C36 H36B 109.5
H36A C36 H36B 109.5
C34 C36 H36C 109.5
H36A C36 H36C 109.5
H36B C36 H36C 109.5
C34 C37 H37A 109.5
C34 C37 H37B 109.5
H37A C37 H37B 109.5
C34 C37 H37C 109.5
H37A C37 H37C 109.5
H37B C37 H37C 109.5
C39 C38 C43 120.8(5)
C39 C38 N4 119.1(5)
C43 C38 N4 120.0(5)
C40 C39 C38 118.0(5)
C40 C39 C45 121.1(5)
C38 C39 C45 120.9(5)
C41 C40 C39 122.3(6)
C41 C40 H40 118.8
C39 C40 H40 118.8
C40 C41 C42 118.2(6)
C40 C41 C46 120.6(6)
C42 C41 C46 121.3(6)
C43 C42 C41 121.8(6)
C43 C42 H42 119.1
C41 C42 H42 119.1
C42 C43 C38 118.3(5)
C42 C43 C44 119.4(5)
C38 C43 C44 122.3(5)
C43 C44 H44A 109.5
C43 C44 H44B 109.5
H44A C44 H44B 109.5
C43 C44 H44C 109.5
H44A C44 H44C 109.5
H44B C44 H44C 109.5
C39 C45 H45A 109.5
C39 C45 H45B 109.5
H45A C45 H45B 109.5
C39 C45 H45C 109.5
H45A C45 H45C 109.5
H45B C45 H45C 109.5
C41 C46 H46A 109.5
C41 C46 H46B 109.5
H46A C46 H46B 109.5
C41 C46 H46C 109.5
H46A C46 H46C 109.5
H46B C46 H46C 109.5
C48 C47 N3 120.6(5)
C48 C47 C52 119.2(5)
N3 C47 C52 119.8(5)
C49 C48 C47 121.8(6)
C49 C48 H48 119.1
C47 C48 H48 119.1
C48 C49 C50 119.2(6)
C48 C49 H49 120.4
C50 C49 H49 120.4
C51 C50 C49 120.0(6)
C51 C50 H50 120.0
C49 C50 H50 120.0
C50 C51 C52 122.2(5)
C50 C51 H51 118.9
C52 C51 H51 118.9
C51 C52 C47 117.3(5)
C51 C52 P2 122.2(4)
C47 C52 P2 120.1(4)
C58 C53 C54 117.6(4)
C58 C53 P2 119.7(4)
C54 C53 P2 122.4(4)
C55 C54 C53 121.8(5)
C55 C54 H54 119.1
C53 C54 H54 119.1
C56 C55 C54 119.0(5)
C56 C55 H55 120.5
C54 C55 H55 120.5
C55 C56 C57 121.1(5)
C55 C56 H56 119.5
C57 C56 H56 119.5
C56 C57 C58 119.2(5)
C56 C57 H57 120.4
C58 C57 H57 120.4
C57 C58 C53 121.2(5)
C57 C58 H58 119.4
C53 C58 H58 119.4
C64 C59 C60 118.2(5)
C64 C59 P2 124.2(4)
C60 C59 P2 117.5(4)
C61 C60 C59 120.9(5)
C61 C60 H60 119.6
C59 C60 H60 119.6
C60 C61 C62 120.0(5)
C60 C61 H61 120.0
C62 C61 H61 120.0
C63 C62 C61 119.6(5)
C63 C62 H62 120.2
C61 C62 H62 120.2
C62 C63 C64 120.8(5)
C62 C63 H63 119.6
C64 C63 H63 119.6
C63 C64 C59 120.5(5)
C63 C64 H64 119.7
C59 C64 H64 119.7
C76 C71 C77 125.6(9)
C76 C71 C72 116.0(8)
C77 C71 C72 118.5(8)
C73 C72 C71 119.8(8)
C73 C72 H72 120.1
C71 C72 H72 120.1
C74 C73 C72 120.6(9)
C74 C73 H73 119.7
C72 C73 H73 119.7
C73 C74 C75 122.4(9)
C73 C74 H74 118.8
C75 C74 H74 118.8
C76 C75 C74 113.9(9)
C76 C75 H75 123.1
C74 C75 H75 123.1
C71 C76 C75 127.4(9)
C71 C76 H76 116.3
C75 C76 H76 116.3
C71 C77 H77A 109.5
C71 C77 H77B 109.5
H77A C77 H77B 109.5
C71 C77 H77C 109.5
H77A C77 H77C 109.5
H77B C77 H77C 109.5
C82 C81 C86 123.2(12)
C82 C81 C87 121.4(12)
C86 C81 C87 115.3(12)
C81 C82 C83 123.3(14)
C81 C82 H82 118.3
C83 C82 H82 118.3
C82 C83 C84 113.8(13)
C82 C83 H83A 123.1
C84 C83 H83A 123.1
C85 C84 C83 120.6(13)
C85 C84 H84A 119.7
C83 C84 H84A 119.7
C86 C85 C84 122.6(14)
C86 C85 H85 118.7
C84 C85 H85 118.7
C85 C86 C81 116.0(13)
C85 C86 H86 122.0
C81 C86 H86 122.0
C81 C87 H87A 109.5
C81 C87 H87B 109.5
H87A C87 H87B 109.5
C81 C87 H87C 109.5
H87A C87 H87C 109.5
H87B C87 H87C 109.5

loop_
_geom_bond_atom_site_label_1
_geom_bond_atom_site_label_2
_geom_bond_distance
Ni1 P1 2.1642(14)
Ni1 P2 2.1705(15)
Ni1 Ge1 2.2350(9)
Ni1 Ge2 2.2388(9)
P1 C21 1.837(5)
P1 C27 1.847(6)
P1 C20 1.848(5)
P2 C53 1.829(5)
P2 C59 1.839(5)
P2 C52 1.843(5)
Ge1 N2 1.996(4)
Ge1 N1 2.039(4)
Ge1 Cl1 2.2418(16)
Ge2 N3 1.997(4)
Ge2 N4 2.009(4)
Ge2 Cl2 2.2341(16)
Ge2 C33 2.488(5)
N1 C1 1.341(7)
N1 C6 1.407(7)
N2 C1 1.329(7)
N2 C15 1.417(7)
N3 C33 1.338(6)
N3 C47 1.405(7)
N4 C33 1.349(7)
N4 C38 1.443(6)
C1 C2 1.541(7)
C2 C4 1.512(8)
C2 C5 1.543(8)
C2 C3 1.549(7)
C3 H3A 0.9800
C3 H3B 0.9800
C3 H3C 0.9800
C4 H4A 0.9800
C4 H4B 0.9800
C4 H4C 0.9800
C5 H5A 0.9800
C5 H5B 0.9800
C5 H5C 0.9800
C6 C7 1.393(8)
C6 C11 1.404(8)
C7 C8 1.402(8)
C7 C13 1.501(9)
C8 C9 1.359(9)
C8 H8 0.9500
C9 C10 1.371(8)
C9 C14 1.503(8)
C10 C11 1.384(8)
C10 H10 0.9500
C11 C12 1.505(8)
C12 H12A 0.9800
C12 H12B 0.9800
C12 H12C 0.9800
C13 H13A 0.9800
C13 H13B 0.9800
C13 H13C 0.9800
C14 H14A 0.9800
C14 H14B 0.9800
C14 H14C 0.9800
C15 C16 1.393(7)
C15 C20 1.404(7)
C16 C17 1.378(8)
C16 H16 0.9500
C17 C18 1.384(7)
C17 H17 0.9500
C18 C19 1.384(7)
C18 H18 0.9500
C19 C20 1.397(7)
C19 H19 0.9500
C21 C22 1.383(7)
C21 C26 1.388(7)
C22 C23 1.396(7)
C22 H22 0.9500
C23 C24 1.390(8)
C23 H23 0.9500
C24 C25 1.356(8)
C24 H24 0.9500
C25 C26 1.399(7)
C25 H25 0.9500
C26 H26 0.9500
C27 C32 1.374(8)
C27 C28 1.410(7)
C28 C29 1.376(8)
C28 H28 0.9500
C29 C30 1.370(8)
C29 H29 0.9500
C30 C31 1.377(7)
C30 H30 0.9500
C31 C32 1.378(8)
C31 H31 0.9500
C32 H32 0.9500
C33 C34 1.522(7)
C34 C37 1.522(8)
C34 C35 1.529(7)
C34 C36 1.548(7)
C35 H35A 0.9800
C35 H35B 0.9800
C35 H35C 0.9800
C36 H36A 0.9800
C36 H36B 0.9800
C36 H36C 0.9800
C37 H37A 0.9800
C37 H37B 0.9800
C37 H37C 0.9800
C38 C39 1.393(7)
C38 C43 1.403(7)
C39 C40 1.390(8)
C39 C45 1.507(7)
C40 C41 1.375(8)
C40 H40 0.9500
C41 C42 1.389(8)
C41 C46 1.504(8)
C42 C43 1.383(8)
C42 H42 0.9500
C43 C44 1.510(7)
C44 H44A 0.9800
C44 H44B 0.9800
C44 H44C 0.9800
C45 H45A 0.9800
C45 H45B 0.9800
C45 H45C 0.9800
C46 H46A 0.9800
C46 H46B 0.9800
C46 H46C 0.9800
C47 C48 1.402(7)
C47 C52 1.413(7)
C48 C49 1.366(8)
C48 H48 0.9500
C49 C50 1.389(8)
C49 H49 0.9500
C50 C51 1.373(7)
C50 H50 0.9500
C51 C52 1.400(7)
C51 H51 0.9500
C53 C58 1.391(7)
C53 C54 1.398(7)
C54 C55 1.383(7)
C54 H54 0.9500
C55 C56 1.371(7)
C55 H55 0.9500
C56 C57 1.386(7)
C56 H56 0.9500
C57 C58 1.390(7)
C57 H57 0.9500
C58 H58 0.9500
C59 C64 1.389(7)
C59 C60 1.402(7)
C60 C61 1.378(7)
C60 H60 0.9500
C61 C62 1.389(7)
C61 H61 0.9500
C62 C63 1.371(7)
C62 H62 0.9500
C63 C64 1.384(7)
C63 H63 0.9500
C64 H64 0.9500
C71 C76 1.338(10)
C71 C77 1.420(9)
C71 C72 1.427(10)
C72 C73 1.358(10)
C72 H72 0.9500
C73 C74 1.356(11)
C73 H73 0.9500
C74 C75 1.404(12)
C74 H74 0.9500
C75 C76 1.367(11)
C75 H75 0.9500
C76 H76 0.9500
C77 H77A 0.9800
C77 H77B 0.9800
C77 H77C 0.9800
C81 C82 1.349(13)
C81 C86 1.449(14)
C81 C87 1.549(13)
C82 C83 1.366(14)
C82 H82 0.9500
C83 C84 1.495(17)
C83 H83A 0.9500
C84 C85 1.416(15)
C84 H84A 0.9500
C85 C86 1.320(14)
C85 H85 0.9500
C86 H86 0.9500
C87 H87A 0.9800
C87 H87B 0.9800
C87 H87C 0.9800
